data_7022434
loop_
_publ_author_name
'Barry, Nicolas P. E.'
'Deeth, Robert J.'
'Clarkson, Guy J.'
'Prokes, Ivan'
'Sadler, Peter J.'

_publ_section_title
;
 Thermochromic organometallic complexes: experimental and theoretical
 studies of 16- to 18-electron interconversions of adducts of arene Ru(II)
 carboranes with aromatic amine ligands.
;
_journal_issue 7
_journal_name_full 'Dalton transactions (Cambridge, England : 2003)'
_journal_page_first 2580
_journal_page_last 2587
_journal_paper_doi 10.1039/c2dt32650g
_journal_volume 42
_journal_year 2013
_chemical_formula_moiety '2(C16 H30 B10 N2 Ru S2), 3(C H Cl3)'
_chemical_formula_sum 'C17.5 H31.5 B10 Cl4.5 N2 Ru S2'
_chemical_formula_weight 702.76
_chemical_name_systematic
;
?
;
_space_group_IT_number 2
_symmetry_cell_setting triclinic
_symmetry_space_group_name_Hall '-P 1'
_symmetry_space_group_name_H-M 'P -1'
_atom_sites_solution_hydrogens geom
_atom_sites_solution_primary direct
_atom_sites_solution_secondary difmap
_audit_creation_method SHELXL-97
_cell_angle_alpha 87.0579(19)
_cell_angle_beta 89.9426(17)
_cell_angle_gamma 76.9564(17)
_cell_formula_units_Z 4
_cell_length_a 12.8296(2)
_cell_length_b 14.3571(3)
_cell_length_c 16.7253(4)
_cell_measurement_reflns_used 17723
_cell_measurement_temperature 100(2)
_cell_measurement_theta_max 70.65
_cell_measurement_theta_min 3.53
_cell_volume 2997.11(11)
_computing_cell_refinement 'CrysAlis RED, Oxford Diffraction Ltd'
_computing_data_collection 'CrysAlis CCD, Oxford Diffraction Ltd'
_computing_data_reduction 'CrysAlis RED, Oxford Diffraction Ltd'
_computing_molecular_graphics 'SHELXTL (Sheldrick, 1997)'
_computing_publication_material 'SHELXTL (Sheldrick, 1997)'
_computing_structure_refinement 'SHELXL-97 (Sheldrick, 1997)'
_computing_structure_solution 'SHELXS-97 (Sheldrick, 1990)'
_diffrn_ambient_temperature 100(2)
_diffrn_detector_area_resol_mean 10.2833
_diffrn_measured_fraction_theta_full 0.992
_diffrn_measured_fraction_theta_max 0.992
_diffrn_measurement_device_type 'Oxford Diffraction Gemini R'
_diffrn_measurement_method '\f & \w scans'
_diffrn_radiation_monochromator graphite
_diffrn_radiation_source 'Enhance (Mo) X-ray Source'
_diffrn_radiation_type CuK\a
_diffrn_radiation_wavelength 1.54184
_diffrn_reflns_av_R_equivalents 0.0327
_diffrn_reflns_av_sigmaI/netI 0.0372
_diffrn_reflns_limit_h_max 15
_diffrn_reflns_limit_h_min -15
_diffrn_reflns_limit_k_max 17
_diffrn_reflns_limit_k_min -17
_diffrn_reflns_limit_l_max 20
_diffrn_reflns_limit_l_min -20
_diffrn_reflns_number 33861
_diffrn_reflns_theta_full 70.79
_diffrn_reflns_theta_max 70.79
_diffrn_reflns_theta_min 4.02
_diffrn_standards_decay_% nil
_exptl_absorpt_coefficient_mu 9.326
_exptl_absorpt_correction_T_max 1.00
_exptl_absorpt_correction_T_min 0.68
_exptl_absorpt_correction_type multi-scan
_exptl_absorpt_process_details 'ABSPACK(CrysAlis, Oxford Diffraction)'
_exptl_crystal_colour orange
_exptl_crystal_density_diffrn 1.557
_exptl_crystal_density_method 'not measured'
_exptl_crystal_description block
_exptl_crystal_F_000 1412
_exptl_crystal_size_max 0.14
_exptl_crystal_size_mid 0.14
_exptl_crystal_size_min 0.06
_refine_diff_density_max 1.360
_refine_diff_density_min -0.945
_refine_diff_density_rms 0.104
_refine_ls_extinction_method none
_refine_ls_goodness_of_fit_ref 1.032
_refine_ls_hydrogen_treatment constr
_refine_ls_matrix_type full
_refine_ls_number_parameters 675
_refine_ls_number_reflns 11460
_refine_ls_number_restraints 0
_refine_ls_restrained_S_all 1.032
_refine_ls_R_factor_all 0.0384
_refine_ls_R_factor_gt 0.0344
_refine_ls_shift/su_max 0.002
_refine_ls_shift/su_mean 0.000
_refine_ls_structure_factor_coef Fsqd
_refine_ls_weighting_details 'calc w=1/[\s^2^(Fo^2^)+(0.0524P)^2^+2.1239P] where P=(Fo^2^+2Fc^2^)/3'
_refine_ls_weighting_scheme calc
_refine_ls_wR_factor_gt 0.0850
_refine_ls_wR_factor_ref 0.0877
_reflns_number_gt 10418
_reflns_number_total 11460
_reflns_threshold_expression >2sigma(I)
_cod_data_source_file c2dt32650g.txt
_cod_data_source_block nb2
_cod_original_cell_volume 2997.12(11)
_cod_original_sg_symbol_H-M P-1
_cod_original_formula_sum 'C17.50 H31.50 B10 Cl4.50 N2 Ru S2'
_cod_database_code 7022434

loop_
_symmetry_equiv_pos_as_xyz
'x, y, z'
'-x, -y, -z'

loop_
_atom_site_label
_atom_site_type_symbol
_atom_site_fract_x
_atom_site_fract_y
_atom_site_fract_z
_atom_site_U_iso_or_equiv
_atom_site_adp_type
_atom_site_occupancy
_atom_site_symmetry_multiplicity
_atom_site_calc_flag
_atom_site_refinement_flags
Ru1 Ru 0.267430(14) 0.717443(13) 0.783194(11) 0.01184(6) Uani 1 1 d .
C101 C 0.6543(2) 0.4486(2) 0.7829(2) 0.0285(7) Uani 1 1 d .
H10A H 0.6902 0.5016 0.7872 0.043 Uiso 1 1 calc R
H10B H 0.6738 0.4178 0.7324 0.043 Uiso 1 1 calc R
H10C H 0.6766 0.4018 0.8279 0.043 Uiso 1 1 calc R
N102 N 0.53804(19) 0.48549(17) 0.78493(15) 0.0207(5) Uani 1 1 d .
C103 C 0.4877(2) 0.5782(2) 0.78086(16) 0.0176(5) Uani 1 1 d .
H103 H 0.5222 0.6303 0.7774 0.021 Uiso 1 1 calc R
N104 N 0.38269(18) 0.58662(16) 0.78244(13) 0.0150(4) Uani 1 1 d .
C105 C 0.3660(2) 0.4953(2) 0.78839(17) 0.0201(5) Uani 1 1 d .
H105 H 0.2982 0.4792 0.7912 0.024 Uiso 1 1 calc R
C106 C 0.4624(2) 0.4317(2) 0.78969(18) 0.0243(6) Uani 1 1 d .
H106 H 0.4747 0.3638 0.7932 0.029 Uiso 1 1 calc R
C107 C 0.1170(2) 0.7991(2) 0.83258(16) 0.0167(5) Uani 1 1 d .
H107 H 0.0490 0.8046 0.8017 0.020 Uiso 1 1 calc R
C108 C 0.1555(2) 0.7153(2) 0.88389(16) 0.0193(5) Uani 1 1 d .
H108 H 0.1136 0.6643 0.8876 0.023 Uiso 1 1 calc R
C109 C 0.2605(2) 0.6948(2) 0.91539(16) 0.0208(6) Uani 1 1 d .
C110 C 0.3267(2) 0.7602(2) 0.89603(16) 0.0194(5) Uani 1 1 d .
H110 H 0.4049 0.7409 0.9090 0.023 Uiso 1 1 calc R
C111 C 0.2879(2) 0.84218(19) 0.84563(16) 0.0168(5) Uani 1 1 d .
H111 H 0.3401 0.8790 0.8239 0.020 Uiso 1 1 calc R
C112 C 0.1817(2) 0.86456(19) 0.81316(16) 0.0162(5) Uani 1 1 d .
C113 C 0.1469(2) 0.9532(2) 0.75826(17) 0.0189(5) Uani 1 1 d .
H113 H 0.2030 0.9515 0.7165 0.023 Uiso 1 1 calc R
C114 C 0.1418(3) 1.0428(2) 0.8050(2) 0.0301(7) Uani 1 1 d .
H11A H 0.2122 1.0407 0.8286 0.045 Uiso 1 1 calc R
H11B H 0.0889 1.0454 0.8476 0.045 Uiso 1 1 calc R
H11C H 0.1209 1.0998 0.7687 0.045 Uiso 1 1 calc R
C115 C 0.0409(2) 0.9582(2) 0.71517(18) 0.0235(6) Uani 1 1 d .
H11D H 0.0432 0.8976 0.6901 0.035 Uiso 1 1 calc R
H11E H 0.0289 1.0106 0.6739 0.035 Uiso 1 1 calc R
H11F H -0.0175 0.9697 0.7538 0.035 Uiso 1 1 calc R
C116 C 0.3047(3) 0.6057(2) 0.96626(19) 0.0296(7) Uani 1 1 d .
H11G H 0.2967 0.6200 1.0229 0.044 Uiso 1 1 calc R
H11H H 0.3806 0.5823 0.9544 0.044 Uiso 1 1 calc R
H11I H 0.2655 0.5566 0.9547 0.044 Uiso 1 1 calc R
S117 S 0.36461(5) 0.77168(4) 0.67617(3) 0.01281(12) Uani 1 1 d .
C118 C 0.3204(2) 0.72976(18) 0.58661(15) 0.0125(5) Uani 1 1 d .
B119 B 0.3141(2) 0.7976(2) 0.49835(18) 0.0152(6) Uani 1 1 d .
H119 H 0.3414 0.8664 0.4918 0.018 Uiso 1 1 calc R
B120 B 0.1952(2) 0.7904(2) 0.55011(18) 0.0145(5) Uani 1 1 d .
H120 H 0.1435 0.8539 0.5778 0.017 Uiso 1 1 calc R
B121 B 0.1403(2) 0.7014(2) 0.50784(18) 0.0150(5) Uani 1 1 d .
H121 H 0.0520 0.7059 0.5076 0.018 Uiso 1 1 calc R
B122 B 0.2003(2) 0.7791(2) 0.44605(18) 0.0158(6) Uani 1 1 d .
H122 H 0.1517 0.8355 0.4039 0.019 Uiso 1 1 calc R
B123 B 0.3320(2) 0.7148(2) 0.42132(18) 0.0172(6) Uani 1 1 d .
H123 H 0.3704 0.7289 0.3631 0.021 Uiso 1 1 calc R
B124 B 0.2236(2) 0.6549(2) 0.42731(18) 0.0160(6) Uani 1 1 d .
H124 H 0.1903 0.6294 0.3728 0.019 Uiso 1 1 calc R
B125 B 0.2342(2) 0.5894(2) 0.52165(17) 0.0147(5) Uani 1 1 d .
H125 H 0.2073 0.5206 0.5304 0.018 Uiso 1 1 calc R
B126 B 0.3520(2) 0.5972(2) 0.46792(18) 0.0158(6) Uani 1 1 d .
H126 H 0.4031 0.5336 0.4400 0.019 Uiso 1 1 calc R
B127 B 0.4074(2) 0.6855(2) 0.51225(18) 0.0147(5) Uani 1 1 d .
H127 H 0.4958 0.6806 0.5148 0.018 Uiso 1 1 calc R
B128 B 0.3481(2) 0.6076(2) 0.57289(17) 0.0137(5) Uani 1 1 d .
H128 H 0.3966 0.5516 0.6154 0.016 Uiso 1 1 calc R
C129 C 0.2206(2) 0.67406(18) 0.59205(15) 0.0136(5) Uani 1 1 d .
S130 S 0.16494(5) 0.65593(5) 0.68822(4) 0.01509(13) Uani 1 1 d .
Ru2 Ru 0.668008(14) 0.887173(12) 0.700584(11) 0.00993(6) Uani 1 1 d .
C201 C 0.9433(2) 0.5483(2) 0.61367(18) 0.0208(6) Uani 1 1 d .
H20A H 1.0052 0.5717 0.6311 0.031 Uiso 1 1 calc R
H20B H 0.9456 0.5423 0.5556 0.031 Uiso 1 1 calc R
H20C H 0.9449 0.4857 0.6404 0.031 Uiso 1 1 calc R
N202 N 0.84489(18) 0.61594(15) 0.63446(13) 0.0153(4) Uani 1 1 d .
C203 C 0.8376(2) 0.70141(18) 0.66629(15) 0.0136(5) Uani 1 1 d .
H203 H 0.8968 0.7270 0.6804 0.016 Uiso 1 1 calc R
N204 N 0.73614(17) 0.74442(15) 0.67500(13) 0.0126(4) Uani 1 1 d .
C205 C 0.6762(2) 0.68422(19) 0.64836(16) 0.0157(5) Uani 1 1 d .
H205 H 0.6003 0.6964 0.6480 0.019 Uiso 1 1 calc R
C206 C 0.7429(2) 0.60447(19) 0.62259(17) 0.0180(5) Uani 1 1 d .
H206 H 0.7230 0.5512 0.6007 0.022 Uiso 1 1 calc R
C207 C 0.5987(2) 0.91232(18) 0.57921(15) 0.0150(5) Uani 1 1 d .
H207 H 0.5879 0.8564 0.5497 0.018 Uiso 1 1 calc R
C208 C 0.5203(2) 0.95392(19) 0.63382(17) 0.0167(5) Uani 1 1 d .
H208 H 0.4555 0.9269 0.6418 0.020 Uiso 1 1 calc R
C209 C 0.5406(2) 1.02196(19) 0.68757(16) 0.0181(5) Uani 1 1 d .
C210 C 0.6414(2) 1.04429(17) 0.68564(16) 0.0164(5) Uani 1 1 d .
H210 H 0.6624 1.0800 0.7305 0.020 Uiso 1 1 calc R
C211 C 0.7216(2) 1.00204(18) 0.63104(16) 0.0152(5) Uani 1 1 d .
H211 H 0.7965 1.0096 0.6385 0.018 Uiso 1 1 calc R
C212 C 0.7015(2) 0.93641(18) 0.57640(15) 0.0130(5) Uani 1 1 d .
C213 C 0.7828(2) 0.88963(19) 0.51604(16) 0.0179(5) Uani 1 1 d .
H213 H 0.7885 0.8190 0.5219 0.021 Uiso 1 1 calc R
C214 C 0.7416(2) 0.9232(2) 0.43083(17) 0.0236(6) Uani 1 1 d .
H21A H 0.7921 0.8901 0.3919 0.035 Uiso 1 1 calc R
H21B H 0.7351 0.9925 0.4232 0.035 Uiso 1 1 calc R
H21C H 0.6715 0.9086 0.4230 0.035 Uiso 1 1 calc R
C215 C 0.8937(2) 0.9067(2) 0.52866(19) 0.0261(6) Uani 1 1 d .
H21D H 0.9195 0.8829 0.5827 0.039 Uiso 1 1 calc R
H21E H 0.8910 0.9755 0.5223 0.039 Uiso 1 1 calc R
H21F H 0.9425 0.8728 0.4891 0.039 Uiso 1 1 calc R
C216 C 0.4569(2) 1.0651(2) 0.74667(18) 0.0254(6) Uani 1 1 d .
H21G H 0.4028 1.1159 0.7193 0.038 Uiso 1 1 calc R
H21H H 0.4907 1.0921 0.7896 0.038 Uiso 1 1 calc R
H21I H 0.4227 1.0154 0.7695 0.038 Uiso 1 1 calc R
S217 S 0.56487(5) 0.82204(4) 0.79731(4) 0.01287(12) Uani 1 1 d .
C218 C 0.6372(2) 0.81021(18) 0.88965(15) 0.0130(5) Uani 1 1 d .
B219 B 0.5720(2) 0.8405(2) 0.97774(18) 0.0159(6) Uani 1 1 d .
H219 H 0.4831 0.8660 0.9827 0.019 Uiso 1 1 calc R
B220 B 0.6507(2) 0.9145(2) 0.93253(17) 0.0140(5) Uani 1 1 d .
H220 H 0.6144 0.9885 0.9074 0.017 Uiso 1 1 calc R
B221 B 0.7796(2) 0.8849(2) 0.97806(18) 0.0153(6) Uani 1 1 d .
H221 H 0.8286 0.9398 0.9832 0.018 Uiso 1 1 calc R
B222 B 0.6629(2) 0.8861(2) 1.03652(18) 0.0173(6) Uani 1 1 d .
H222 H 0.6349 0.9414 1.0815 0.021 Uiso 1 1 calc R
B223 B 0.7799(2) 0.7926(2) 1.05342(18) 0.0172(6) Uani 1 1 d .
H223 H 0.8291 0.7864 1.1095 0.021 Uiso 1 1 calc R
B224 B 0.6503(2) 0.7654(2) 1.05302(18) 0.0179(6) Uani 1 1 d .
H224 H 0.6134 0.7413 1.1088 0.021 Uiso 1 1 calc R
B225 B 0.6322(2) 0.7191(2) 0.95882(18) 0.0161(6) Uani 1 1 d .
H225 H 0.5829 0.6648 0.9515 0.019 Uiso 1 1 calc R
B226 B 0.7603(2) 0.6891(2) 1.00609(19) 0.0180(6) Uani 1 1 d .
H226 H 0.7962 0.6149 1.0312 0.022 Uiso 1 1 calc R
B227 B 0.8397(2) 0.7632(2) 0.95926(18) 0.0157(6) Uani 1 1 d .
H227 H 0.9284 0.7383 0.9523 0.019 Uiso 1 1 calc R
B228 B 0.7491(2) 0.7166(2) 0.90141(18) 0.0148(5) Uani 1 1 d .
H228 H 0.7771 0.6616 0.8563 0.018 Uiso 1 1 calc R
C229 C 0.75684(19) 0.83585(18) 0.88983(15) 0.0125(5) Uani 1 1 d .
S230 S 0.80628(5) 0.87718(4) 0.79777(3) 0.01286(12) Uani 1 1 d .
C10 C -0.0047(3) 0.5847(2) 0.1428(2) 0.0297(7) Uani 1 1 d .
H10 H -0.0674 0.6336 0.1203 0.036 Uiso 1 1 calc R
Cl11 Cl -0.05117(8) 0.48769(6) 0.18555(6) 0.0414(2) Uani 1 1 d .
Cl12 Cl 0.08475(10) 0.54985(10) 0.06572(7) 0.0639(3) Uani 1 1 d .
Cl13 Cl 0.05754(8) 0.63728(7) 0.21678(7) 0.0487(2) Uani 1 1 d .
C20 C 0.2331(2) 0.3575(2) 0.65079(17) 0.0212(6) Uani 1 1 d .
H20 H 0.2189 0.4276 0.6593 0.025 Uiso 1 1 calc R
Cl21 Cl 0.12793(6) 0.33545(5) 0.59151(4) 0.02710(15) Uani 1 1 d .
Cl22 Cl 0.35561(6) 0.32397(6) 0.60132(5) 0.03321(17) Uani 1 1 d .
Cl23 Cl 0.23814(6) 0.29567(5) 0.74480(4) 0.02718(15) Uani 1 1 d .
C30 C 0.7941(3) 0.1284(2) 0.86689(18) 0.0270(6) Uani 1 1 d .
H30 H 0.7974 0.0583 0.8651 0.032 Uiso 1 1 calc R
Cl31 Cl 0.82595(6) 0.17114(6) 0.77145(4) 0.02996(16) Uani 1 1 d .
Cl32 Cl 0.66234(7) 0.18676(6) 0.89209(5) 0.03589(18) Uani 1 1 d .
Cl33 Cl 0.88525(8) 0.14497(7) 0.93998(5) 0.0425(2) Uani 1 1 d .

loop_
_atom_site_aniso_label
_atom_site_aniso_U_11
_atom_site_aniso_U_22
_atom_site_aniso_U_33
_atom_site_aniso_U_23
_atom_site_aniso_U_13
_atom_site_aniso_U_12
Ru1 0.01185(10) 0.01642(10) 0.00832(10) -0.00276(7) 0.00123(7) -0.00495(7)
C101 0.0199(14) 0.0299(16) 0.0305(17) 0.0061(13) 0.0038(12) 0.0037(12)
N102 0.0186(11) 0.0220(12) 0.0197(12) 0.0018(9) 0.0014(9) -0.0012(9)
C103 0.0207(13) 0.0189(12) 0.0133(12) 0.0002(10) 0.0005(10) -0.0048(10)
N104 0.0168(10) 0.0165(10) 0.0117(10) -0.0008(8) 0.0006(8) -0.0038(8)
C105 0.0237(14) 0.0179(13) 0.0200(14) -0.0015(10) 0.0012(10) -0.0071(11)
C106 0.0297(15) 0.0194(13) 0.0237(15) 0.0020(11) 0.0004(12) -0.0062(11)
C107 0.0140(12) 0.0230(13) 0.0138(12) -0.0075(10) 0.0046(9) -0.0044(10)
C108 0.0244(14) 0.0258(14) 0.0106(12) -0.0055(10) 0.0100(10) -0.0111(11)
C109 0.0265(14) 0.0287(14) 0.0062(12) -0.0022(10) 0.0039(10) -0.0037(11)
C110 0.0188(13) 0.0302(14) 0.0099(12) -0.0088(11) -0.0006(10) -0.0058(11)
C111 0.0185(13) 0.0200(12) 0.0147(13) -0.0101(10) 0.0034(10) -0.0082(10)
C112 0.0148(12) 0.0197(12) 0.0141(12) -0.0081(10) 0.0036(9) -0.0025(10)
C113 0.0163(12) 0.0197(13) 0.0207(14) -0.0042(11) 0.0050(10) -0.0034(10)
C114 0.0321(16) 0.0245(15) 0.0338(18) -0.0105(13) 0.0000(13) -0.0048(12)
C115 0.0209(14) 0.0248(14) 0.0237(15) -0.0019(11) 0.0007(11) -0.0030(11)
C116 0.0379(17) 0.0336(16) 0.0161(14) 0.0029(12) 0.0008(12) -0.0064(13)
S117 0.0141(3) 0.0167(3) 0.0092(3) -0.0033(2) 0.0015(2) -0.0063(2)
C118 0.0134(11) 0.0144(11) 0.0105(12) -0.0030(9) 0.0012(9) -0.0047(9)
B119 0.0182(14) 0.0164(13) 0.0117(13) -0.0006(11) 0.0012(10) -0.0051(11)
B120 0.0144(13) 0.0153(13) 0.0139(14) -0.0022(11) -0.0002(10) -0.0028(10)
B121 0.0169(13) 0.0162(13) 0.0122(13) -0.0007(11) -0.0028(10) -0.0047(11)
B122 0.0208(14) 0.0139(13) 0.0121(14) 0.0006(10) -0.0012(11) -0.0032(11)
B123 0.0204(14) 0.0192(14) 0.0123(14) -0.0019(11) 0.0015(11) -0.0047(11)
B124 0.0211(14) 0.0172(13) 0.0100(13) -0.0022(11) -0.0007(11) -0.0045(11)
B125 0.0187(14) 0.0173(13) 0.0089(13) -0.0028(11) 0.0002(10) -0.0051(11)
B126 0.0179(14) 0.0155(13) 0.0142(14) -0.0050(11) 0.0005(11) -0.0034(11)
B127 0.0153(13) 0.0174(13) 0.0119(13) -0.0037(11) 0.0023(10) -0.0038(11)
B128 0.0161(13) 0.0112(12) 0.0134(14) -0.0018(10) 0.0021(10) -0.0019(10)
C129 0.0142(12) 0.0138(11) 0.0133(12) -0.0032(9) 0.0005(9) -0.0036(9)
S130 0.0158(3) 0.0223(3) 0.0099(3) -0.0022(2) 0.0015(2) -0.0097(2)
Ru2 0.01153(10) 0.01029(10) 0.00802(10) -0.00106(7) 0.00097(7) -0.00242(7)
C201 0.0191(13) 0.0179(13) 0.0228(14) -0.0062(11) 0.0010(11) 0.0022(10)
N202 0.0175(11) 0.0129(10) 0.0147(11) -0.0025(8) -0.0006(8) -0.0012(8)
C203 0.0147(12) 0.0129(11) 0.0128(12) -0.0012(9) 0.0004(9) -0.0025(9)
N204 0.0162(10) 0.0123(10) 0.0094(10) -0.0006(8) -0.0001(8) -0.0038(8)
C205 0.0172(12) 0.0153(12) 0.0154(13) -0.0030(10) 0.0009(10) -0.0048(10)
C206 0.0183(13) 0.0160(12) 0.0211(14) -0.0052(10) -0.0006(10) -0.0060(10)
C207 0.0197(13) 0.0152(11) 0.0093(12) 0.0001(9) -0.0040(9) -0.0023(10)
C208 0.0119(11) 0.0175(12) 0.0177(13) 0.0053(10) -0.0020(9) 0.0012(9)
C209 0.0212(13) 0.0140(12) 0.0144(13) 0.0033(10) 0.0031(10) 0.0047(10)
C210 0.0271(14) 0.0089(11) 0.0132(12) 0.0006(9) -0.0011(10) -0.0047(10)
C211 0.0201(12) 0.0123(11) 0.0137(12) 0.0046(9) -0.0010(10) -0.0056(9)
C212 0.0165(12) 0.0135(11) 0.0076(11) 0.0036(9) 0.0006(9) -0.0016(9)
C213 0.0216(13) 0.0173(12) 0.0121(13) -0.0008(10) 0.0025(10) 0.0012(10)
C214 0.0306(15) 0.0252(14) 0.0103(13) -0.0005(11) 0.0027(11) 0.0035(12)
C215 0.0183(14) 0.0349(16) 0.0222(15) -0.0006(12) 0.0055(11) -0.0003(12)
C216 0.0252(14) 0.0244(14) 0.0217(15) -0.0026(12) 0.0081(11) 0.0050(11)
S217 0.0128(3) 0.0176(3) 0.0091(3) 0.0000(2) 0.0004(2) -0.0054(2)
C218 0.0136(11) 0.0149(11) 0.0109(12) -0.0015(9) 0.0014(9) -0.0040(9)
B219 0.0167(14) 0.0215(14) 0.0102(13) -0.0010(11) 0.0025(10) -0.0058(11)
B220 0.0159(13) 0.0149(13) 0.0115(13) -0.0038(10) 0.0013(10) -0.0033(10)
B221 0.0173(14) 0.0175(13) 0.0113(13) -0.0017(11) 0.0002(10) -0.0045(11)
B222 0.0198(14) 0.0223(15) 0.0097(13) -0.0028(11) 0.0007(11) -0.0040(12)
B223 0.0182(14) 0.0191(14) 0.0144(14) 0.0006(11) -0.0018(11) -0.0046(11)
B224 0.0190(14) 0.0239(15) 0.0112(14) 0.0013(11) 0.0011(11) -0.0061(12)
B225 0.0184(14) 0.0165(13) 0.0132(14) 0.0028(11) 0.0012(11) -0.0045(11)
B226 0.0216(15) 0.0167(13) 0.0151(14) 0.0018(11) -0.0012(11) -0.0039(11)
B227 0.0176(14) 0.0170(13) 0.0124(14) 0.0018(11) -0.0026(10) -0.0042(11)
B228 0.0150(13) 0.0136(13) 0.0154(14) -0.0011(11) -0.0013(10) -0.0025(10)
C229 0.0117(11) 0.0144(11) 0.0122(12) -0.0011(9) 0.0003(9) -0.0042(9)
S230 0.0132(3) 0.0176(3) 0.0090(3) -0.0009(2) 0.0009(2) -0.0061(2)
C10 0.0287(16) 0.0286(15) 0.0305(17) 0.0032(13) 0.0031(13) -0.0047(12)
Cl11 0.0480(5) 0.0354(4) 0.0462(5) 0.0061(4) -0.0063(4) -0.0225(4)
Cl12 0.0578(6) 0.0879(8) 0.0392(5) -0.0035(5) 0.0211(5) -0.0023(6)
Cl13 0.0443(5) 0.0487(5) 0.0605(6) -0.0136(4) -0.0037(4) -0.0236(4)
C20 0.0257(14) 0.0199(13) 0.0159(13) -0.0002(10) 0.0029(10) -0.0007(11)
Cl21 0.0283(3) 0.0257(3) 0.0240(3) -0.0056(3) -0.0042(3) 0.0018(3)
Cl22 0.0280(4) 0.0383(4) 0.0319(4) -0.0025(3) 0.0123(3) -0.0042(3)
Cl23 0.0348(4) 0.0274(3) 0.0166(3) 0.0049(3) 0.0019(3) -0.0028(3)
C30 0.0380(17) 0.0250(14) 0.0192(15) -0.0034(12) 0.0062(12) -0.0090(12)
Cl31 0.0367(4) 0.0329(4) 0.0220(3) -0.0005(3) 0.0064(3) -0.0116(3)
Cl32 0.0392(4) 0.0340(4) 0.0370(4) -0.0102(3) 0.0154(3) -0.0116(3)
Cl33 0.0498(5) 0.0540(5) 0.0253(4) -0.0110(4) -0.0026(3) -0.0130(4)

loop_
_atom_type_symbol
_atom_type_description
_atom_type_scat_dispersion_real
_atom_type_scat_dispersion_imag
_atom_type_scat_source
C C 0.0181 0.0091 'International Tables Vol C Tables 4.2.6.8 and 6.1.1.4'
H H 0.0000 0.0000 'International Tables Vol C Tables 4.2.6.8 and 6.1.1.4'
B B 0.0090 0.0039 'International Tables Vol C Tables 4.2.6.8 and 6.1.1.4'
N N 0.0311 0.0180 'International Tables Vol C Tables 4.2.6.8 and 6.1.1.4'
S S 0.3331 0.5567 'International Tables Vol C Tables 4.2.6.8 and 6.1.1.4'
Cl Cl 0.3639 0.7018 'International Tables Vol C Tables 4.2.6.8 and 6.1.1.4'
Ru Ru 0.0552 3.2960 'International Tables Vol C Tables 4.2.6.8 and 6.1.1.4'

loop_
_geom_angle_atom_site_label_1
_geom_angle_atom_site_label_2
_geom_angle_atom_site_label_3
_geom_angle
N104 Ru1 C111 124.32(10)
N104 Ru1 C110 94.32(10)
C111 Ru1 C110 37.39(11)
N104 Ru1 C107 147.72(10)
C111 Ru1 C107 66.99(10)
C110 Ru1 C107 79.52(10)
N104 Ru1 C108 110.61(10)
C111 Ru1 C108 79.35(10)
C110 Ru1 C108 66.93(10)
C107 Ru1 C108 37.86(11)
N104 Ru1 C109 87.91(10)
C111 Ru1 C109 67.82(11)
C110 Ru1 C109 37.63(11)
C107 Ru1 C109 67.81(10)
C108 Ru1 C109 37.02(11)
N104 Ru1 C112 161.75(9)
C111 Ru1 C112 37.75(10)
C110 Ru1 C112 68.07(10)
C107 Ru1 C112 37.14(10)
C108 Ru1 C112 67.90(10)
C109 Ru1 C112 80.89(10)
N104 Ru1 S117 86.53(6)
C111 Ru1 S117 86.90(7)
C110 Ru1 S117 108.09(8)
C107 Ru1 S117 125.61(8)
C108 Ru1 S117 162.15(8)
C109 Ru1 S117 144.59(8)
C112 Ru1 S117 94.27(7)
N104 Ru1 S130 88.31(6)
C111 Ru1 S130 146.79(8)
C110 Ru1 S130 162.38(8)
C107 Ru1 S130 88.96(7)
C108 Ru1 S130 95.83(8)
C109 Ru1 S130 125.32(8)
C112 Ru1 S130 109.92(7)
S117 Ru1 S130 89.45(2)
N102 C101 H10A 109.5
N102 C101 H10B 109.5
H10A C101 H10B 109.5
N102 C101 H10C 109.5
H10A C101 H10C 109.5
H10B C101 H10C 109.5
C103 N102 C106 108.4(2)
C103 N102 C101 125.5(3)
C106 N102 C101 126.2(3)
N104 C103 N102 110.0(2)
N104 C103 H103 125.0
N102 C103 H103 125.0
C103 N104 C105 106.7(2)
C103 N104 Ru1 125.09(19)
C105 N104 Ru1 128.05(18)
C106 C105 N104 108.9(3)
C106 C105 H105 125.5
N104 C105 H105 125.5
C105 C106 N102 106.0(3)
C105 C106 H106 127.0
N102 C106 H106 127.0
C112 C107 C108 121.5(2)
C112 C107 Ru1 72.53(14)
C108 C107 Ru1 71.54(14)
C112 C107 H107 118.7
C108 C107 H107 118.7
Ru1 C107 H107 118.7
C109 C108 C107 120.6(3)
C109 C108 Ru1 71.76(15)
C107 C108 Ru1 70.60(14)
C109 C108 H108 119.0
C107 C108 H108 119.0
Ru1 C108 H108 119.0
C108 C109 C110 118.4(3)
C108 C109 C116 121.9(3)
C110 C109 C116 119.7(3)
C108 C109 Ru1 71.22(15)
C110 C109 Ru1 70.40(15)
C116 C109 Ru1 128.5(2)
C111 C110 C109 120.4(3)
C111 C110 Ru1 70.62(15)
C109 C110 Ru1 71.97(15)
C111 C110 H110 119.2
C109 C110 H110 119.2
Ru1 C110 H110 119.2
C110 C111 C112 122.2(3)
C110 C111 Ru1 71.99(15)
C112 C111 Ru1 72.93(15)
C110 C111 H111 118.4
C112 C111 H111 118.4
Ru1 C111 H111 118.4
C107 C112 C111 116.9(3)
C107 C112 C113 124.2(2)
C111 C112 C113 118.9(2)
C107 C112 Ru1 70.33(15)
C111 C112 Ru1 69.33(14)
C113 C112 Ru1 128.99(18)
C112 C113 C115 113.4(2)
C112 C113 C114 110.0(2)
C115 C113 C114 110.6(2)
C112 C113 H113 107.5
C115 C113 H113 107.5
C114 C113 H113 107.5
C113 C114 H11A 109.5
C113 C114 H11B 109.5
H11A C114 H11B 109.5
C113 C114 H11C 109.5
H11A C114 H11C 109.5
H11B C114 H11C 109.5
C113 C115 H11D 109.5
C113 C115 H11E 109.5
H11D C115 H11E 109.5
C113 C115 H11F 109.5
H11D C115 H11F 109.5
H11E C115 H11F 109.5
C109 C116 H11G 109.5
C109 C116 H11H 109.5
H11G C116 H11H 109.5
C109 C116 H11I 109.5
H11G C116 H11I 109.5
H11H C116 H11I 109.5
C118 S117 Ru1 106.88(9)
C129 C118 B119 110.8(2)
C129 C118 B127 110.61(19)
B119 C118 B127 62.42(16)
C129 C118 B128 61.54(15)
B119 C118 B128 113.04(19)
B127 C118 B128 61.50(16)
C129 C118 B120 61.54(16)
B119 C118 B120 61.73(16)
B127 C118 B120 113.1(2)
B128 C118 B120 113.6(2)
C129 C118 S117 118.51(17)
B119 C118 S117 119.94(18)
B127 C118 S117 122.10(17)
B128 C118 S117 119.31(17)
B120 C118 S117 116.09(16)
C118 B119 B120 59.73(16)
C118 B119 B123 105.6(2)
B120 B119 B123 108.2(2)
C118 B119 B122 105.4(2)
B120 B119 B122 59.20(16)
B123 B119 B122 60.52(16)
C118 B119 B127 58.82(15)
B120 B119 B127 108.5(2)
B123 B119 B127 60.13(16)
B122 B119 B127 108.3(2)
C118 B119 H119 123.9
B120 B119 H119 121.4
B123 B119 H119 122.0
B122 B119 H119 122.3
B127 B119 H119 121.3
C129 B120 C118 56.83(15)
C129 B120 B122 105.63(19)
C118 B120 B122 105.54(19)
C129 B120 B121 58.77(16)
C118 B120 B121 104.77(19)
B122 B120 B121 60.71(17)
C129 B120 B119 104.48(19)
C118 B120 B119 58.54(15)
B122 B120 B119 60.58(17)
B121 B120 B119 108.6(2)
C129 B120 H120 124.6
C118 B120 H120 124.6
B122 B120 H120 122.0
B121 B120 H120 121.8
B119 B120 H120 122.0
C129 B121 B120 59.73(16)
C129 B121 B124 105.2(2)
B120 B121 B124 107.8(2)
C129 B121 B122 105.3(2)
B120 B121 B122 59.30(17)
B124 B121 B122 60.13(16)
C129 B121 B125 58.64(15)
B120 B121 B125 108.4(2)
B124 B121 B125 60.12(16)
B122 B121 B125 108.1(2)
C129 B121 H121 124.1
B120 B121 H121 121.4
B124 B121 H121 122.3
B122 B121 H121 122.5
B125 B121 H121 121.4
B120 B122 B119 60.22(16)
B120 B122 B121 60.00(17)
B119 B122 B121 107.7(2)
B120 B122 B124 108.2(2)
B119 B122 B124 107.7(2)
B121 B122 B124 59.90(16)
B120 B122 B123 108.3(2)
B119 B122 B123 59.65(16)
B121 B122 B123 108.0(2)
B124 B122 B123 60.17(17)
B120 B122 H122 121.4
B119 B122 H122 122.0
B121 B122 H122 121.9
B124 B122 H122 121.7
B123 B122 H122 121.7
B119 B123 B127 60.05(16)
B119 B123 B126 107.8(2)
B127 B123 B126 59.78(17)
B119 B123 B122 59.83(16)
B127 B123 B122 107.7(2)
B126 B123 B122 107.6(2)
B119 B123 B124 107.4(2)
B127 B123 B124 107.4(2)
B126 B123 B124 59.82(17)
B122 B123 B124 59.67(16)
B119 B123 H123 121.9
B127 B123 H123 121.9
B126 B123 H123 121.9
B122 B123 H123 122.0
B124 B123 H123 122.2
B121 B124 B122 59.97(16)
B121 B124 B125 60.01(16)
B122 B124 B125 107.9(2)
B121 B124 B126 108.0(2)
B122 B124 B126 108.1(2)
B125 B124 B126 59.80(16)
B121 B124 B123 108.0(2)
B122 B124 B123 60.16(17)
B125 B124 B123 107.7(2)
B126 B124 B123 59.94(17)
B121 B124 H124 121.7
B122 B124 H124 121.6
B125 B124 H124 121.9
B126 B124 H124 121.7
B123 B124 H124 121.8
C129 B125 B128 59.67(15)
C129 B125 B126 105.6(2)
B128 B125 B126 59.76(16)
C129 B125 B121 58.89(16)
B128 B125 B121 108.7(2)
B126 B125 B121 108.1(2)
C129 B125 B124 105.2(2)
B128 B125 B124 108.1(2)
B126 B125 B124 60.13(16)
B121 B125 B124 59.87(16)
C129 B125 H125 124.0
B128 B125 H125 121.1
B126 B125 H125 122.2
B121 B125 H125 121.4
B124 B125 H125 122.4
B128 B126 B127 59.73(16)
B128 B126 B125 59.90(16)
B127 B126 B125 107.4(2)
B128 B126 B124 108.2(2)
B127 B126 B124 107.9(2)
B125 B126 B124 60.07(17)
B128 B126 B123 108.1(2)
B127 B126 B123 59.97(17)
B125 B126 B123 108.1(2)
B124 B126 B123 60.24(17)
B128 B126 H126 121.7
B127 B126 H126 122.1
B125 B126 H126 121.9
B124 B126 H126 121.5
B123 B126 H126 121.5
C118 B127 B128 59.71(15)
C118 B127 B126 105.6(2)
B128 B127 B126 59.85(17)
C118 B127 B119 58.75(15)
B128 B127 B119 108.6(2)
B126 B127 B119 108.0(2)
C118 B127 B123 105.3(2)
B128 B127 B123 108.4(2)
B126 B127 B123 60.25(17)
B119 B127 B123 59.82(16)
C118 B127 H127 124.0
B128 B127 H127 121.0
B126 B127 H127 122.3
B119 B127 H127 121.6
B123 B127 H127 122.2
C118 B128 C129 56.94(14)
C118 B128 B127 58.78(15)
C129 B128 B127 104.76(19)
C118 B128 B126 105.3(2)
C129 B128 B126 105.2(2)
B127 B128 B126 60.43(17)
C118 B128 B125 104.57(19)
C129 B128 B125 58.58(15)
B127 B128 B125 108.3(2)
B126 B128 B125 60.34(16)
C118 B128 H128 124.6
C129 B128 H128 124.6
B127 B128 H128 121.9
B126 B128 H128 122.4
B125 B128 H128 122.1
C118 C129 B125 110.76(19)
C118 C129 B121 110.8(2)
B125 C129 B121 62.47(16)
C118 C129 B128 61.53(15)
B125 C129 B128 61.74(16)
B121 C129 B128 113.28(19)
C118 C129 B120 61.63(16)
B125 C129 B120 113.0(2)
B121 C129 B120 61.49(16)
B128 C129 B120 113.6(2)
C118 C129 S130 118.27(17)
B125 C129 S130 121.36(18)
B121 C129 S130 120.93(17)
B128 C129 S130 117.80(17)
B120 C129 S130 117.41(16)
C129 S130 Ru1 106.56(9)
N204 Ru2 C207 89.53(9)
N204 Ru2 C208 115.36(9)
C207 Ru2 C208 37.40(10)
N204 Ru2 C211 118.16(9)
C207 Ru2 C211 67.20(10)
C208 Ru2 C211 79.66(10)
N204 Ru2 C210 155.88(9)
C207 Ru2 C210 79.22(10)
C208 Ru2 C210 66.81(10)
C211 Ru2 C210 37.74(10)
N204 Ru2 C212 90.52(9)
C207 Ru2 C212 37.85(10)
C208 Ru2 C212 68.05(10)
C211 Ru2 C212 37.06(10)
C210 Ru2 C212 67.52(9)
N204 Ru2 C209 152.82(10)
C207 Ru2 C209 67.60(10)
C208 Ru2 C209 37.54(11)
C211 Ru2 C209 67.55(10)
C210 Ru2 C209 36.77(11)
C212 Ru2 C209 80.37(9)
N204 Ru2 S217 86.01(6)
C207 Ru2 S217 115.38(7)
C208 Ru2 S217 89.44(7)
C211 Ru2 S217 155.81(7)
C210 Ru2 S217 118.07(7)
C212 Ru2 S217 153.12(7)
C209 Ru2 S217 90.68(7)
N204 Ru2 S230 88.48(6)
C207 Ru2 S230 154.29(7)
C208 Ru2 S230 156.06(7)
C211 Ru2 S230 91.36(7)
C210 Ru2 S230 92.54(7)
C212 Ru2 S230 116.53(7)
C209 Ru2 S230 118.54(8)
S217 Ru2 S230 90.04(2)
N202 C201 H20A 109.5
N202 C201 H20B 109.5
H20A C201 H20B 109.5
N202 C201 H20C 109.5
H20A C201 H20C 109.5
H20B C201 H20C 109.5
C203 N202 C206 107.7(2)
C203 N202 C201 126.5(2)
C206 N202 C201 125.7(2)
N204 C203 N202 110.0(2)
N204 C203 H203 125.0
N202 C203 H203 125.0
C203 N204 C205 107.0(2)
C203 N204 Ru2 129.58(18)
C205 N204 Ru2 122.30(17)
C206 C205 N204 108.8(2)
C206 C205 H205 125.6
N204 C205 H205 125.6
C205 C206 N202 106.4(2)
C205 C206 H206 126.8
N202 C206 H206 126.8
C208 C207 C212 121.2(2)
C208 C207 Ru2 71.35(15)
C212 C207 Ru2 72.41(14)
C208 C207 H207 118.9
C212 C207 H207 118.9
Ru2 C207 H207 118.9
C207 C208 C209 120.8(2)
C207 C208 Ru2 71.24(14)
C209 C208 Ru2 72.62(15)
C207 C208 H208 119.2
C209 C208 H208 119.2
Ru2 C208 H208 119.2
C210 C209 C208 118.0(2)
C210 C209 C216 121.5(3)
C208 C209 C216 120.4(3)
C210 C209 Ru2 70.46(14)
C208 C209 Ru2 69.84(14)
C216 C209 Ru2 129.22(19)
C209 C210 C211 121.6(2)
C209 C210 Ru2 72.77(15)
C211 C210 Ru2 71.09(14)
C209 C210 H210 118.6
C211 C210 H210 118.6
Ru2 C210 H210 118.6
C212 C211 C210 120.8(2)
C212 C211 Ru2 72.55(15)
C210 C211 Ru2 71.16(15)
C212 C211 H211 119.1
C210 C211 H211 119.1
Ru2 C211 H211 119.1
C211 C212 C207 117.6(2)
C211 C212 C213 123.5(2)
C207 C212 C213 118.9(2)
C211 C212 Ru2 70.39(14)
C207 C212 Ru2 69.74(14)
C213 C212 Ru2 130.51(17)
C215 C213 C212 113.8(2)
C215 C213 C214 110.7(2)
C212 C213 C214 109.5(2)
C215 C213 H213 107.5
C212 C213 H213 107.5
C214 C213 H213 107.5
C213 C214 H21A 109.5
C213 C214 H21B 109.5
H21A C214 H21B 109.5
C213 C214 H21C 109.5
H21A C214 H21C 109.5
H21B C214 H21C 109.5
C213 C215 H21D 109.5
C213 C215 H21E 109.5
H21D C215 H21E 109.5
C213 C215 H21F 109.5
H21D C215 H21F 109.5
H21E C215 H21F 109.5
C209 C216 H21G 109.5
C209 C216 H21H 109.5
H21G C216 H21H 109.5
C209 C216 H21I 109.5
H21G C216 H21I 109.5
H21H C216 H21I 109.5
C218 S217 Ru2 106.40(9)
C229 C218 B225 110.86(19)
C229 C218 B219 110.71(19)
B225 C218 B219 62.64(17)
C229 C218 B228 61.61(15)
B225 C218 B228 61.94(16)
B219 C218 B228 113.7(2)
C229 C218 B220 61.63(15)
B225 C218 B220 113.2(2)
B219 C218 B220 61.46(16)
B228 C218 B220 114.0(2)
C229 C218 S217 118.64(17)
B225 C218 S217 120.81(18)
B219 C218 S217 120.78(17)
B228 C218 S217 117.37(17)
B220 C218 S217 117.60(17)
C218 B219 B220 59.70(15)
C218 B219 B224 105.1(2)
B220 B219 B224 108.2(2)
C218 B219 B222 105.5(2)
B220 B219 B222 59.69(17)
B224 B219 B222 60.35(17)
C218 B219 B225 58.50(16)
B220 B219 B225 108.4(2)
B224 B219 B225 59.96(17)
B222 B219 B225 108.2(2)
C218 B219 H219 124.2
B220 B219 H219 121.2
B224 B219 H219 122.2
B222 B219 H219 122.1
B225 B219 H219 121.5
C218 B220 C229 56.96(14)
C218 B220 B222 105.5(2)
C229 B220 B222 105.5(2)
C218 B220 B219 58.84(16)
C229 B220 B219 104.9(2)
B222 B220 B219 60.54(17)
C218 B220 B221 104.74(19)
C229 B220 B221 58.63(15)
B222 B220 B221 60.58(17)
B219 B220 B221 108.6(2)
C218 B220 H220 124.5
C229 B220 H220 124.5
B222 B220 H220 122.2
B219 B220 H220 121.8
B221 B220 H220 121.9
C229 B221 B220 59.69(15)
C229 B221 B223 104.9(2)
B220 B221 B223 107.6(2)
C229 B221 B222 105.4(2)
B220 B221 B222 59.46(16)
B223 B221 B222 60.11(17)
C229 B221 B227 58.53(15)
B220 B221 B227 108.2(2)
B223 B221 B227 59.83(16)
B222 B221 B227 108.0(2)
C229 B221 H221 124.2
B220 B221 H221 121.4
B223 B221 H221 122.6
B222 B221 H221 122.3
B227 B221 H221 121.6
B220 B222 B219 59.77(17)
B220 B222 B224 107.6(2)
B219 B222 B224 59.55(17)
B220 B222 B221 59.96(16)
B219 B222 B221 107.5(2)
B224 B222 B221 107.9(2)
B220 B222 B223 107.8(2)
B219 B222 B223 107.6(2)
B224 B222 B223 60.24(17)
B221 B222 B223 59.84(17)
B220 B222 H222 121.9
B219 B222 H222 122.2
B224 B222 H222 121.8
B221 B222 H222 121.9
B223 B222 H222 121.8
B227 B223 B221 60.29(16)
B227 B223 B222 108.3(2)
B221 B223 B222 60.06(17)
B227 B223 B226 60.08(17)
B221 B223 B226 108.4(2)
B222 B223 B226 108.3(2)
B227 B223 B224 107.8(2)
B221 B223 B224 107.8(2)
B222 B223 B224 59.85(17)
B226 B223 B224 59.97(17)
B227 B223 H223 121.6
B221 B223 H223 121.6
B222 B223 H223 121.6
B226 B223 H223 121.5
B224 B223 H223 122.0
B219 B224 B225 60.43(17)
B219 B224 B222 60.10(17)
B225 B224 B222 108.4(2)
B219 B224 B226 108.3(2)
B225 B224 B226 59.83(17)
B222 B224 B226 108.2(2)
B219 B224 B223 107.8(2)
B225 B224 B223 107.6(2)
B222 B224 B223 59.91(17)
B226 B224 B223 59.86(17)
B219 B224 H224 121.5
B225 B224 H224 121.7
B222 B224 H224 121.5
B226 B224 H224 121.6
B223 B224 H224 122.1
C218 B225 B228 59.61(16)
C218 B225 B224 105.1(2)
B228 B225 B224 108.5(2)
C218 B225 B226 105.6(2)
B228 B225 B226 59.91(17)
B224 B225 B226 60.40(17)
C218 B225 B219 58.86(15)
B228 B225 B219 108.7(2)
B224 B225 B219 59.60(17)
B226 B225 B219 108.1(2)
C218 B225 H225 124.1
B228 B225 H225 121.0
B224 B225 H225 122.3
B226 B225 H225 122.1
B219 B225 H225 121.5
B228 B226 B225 59.96(16)
B228 B226 B227 59.89(17)
B225 B226 B227 107.5(2)
B228 B226 B223 108.0(2)
B225 B226 B223 107.8(2)
B227 B226 B223 59.80(17)
B228 B226 B224 108.0(2)
B225 B226 B224 59.78(17)
B227 B226 B224 107.8(2)
B223 B226 B224 60.18(17)
B228 B226 H226 121.7
B225 B226 H226 122.0
B227 B226 H226 122.0
B223 B226 H226 121.7
B224 B226 H226 121.7
C229 B227 B228 59.66(16)
C229 B227 B223 105.1(2)
B228 B227 B223 108.1(2)
C229 B227 B226 105.4(2)
B228 B227 B226 59.74(17)
B223 B227 B226 60.12(17)
C229 B227 B221 58.75(16)
B228 B227 B221 108.6(2)
B223 B227 B221 59.88(17)
B226 B227 B221 108.1(2)
C229 B227 H227 124.1
B228 B227 H227 121.1
B223 B227 H227 122.4
B226 B227 H227 122.3
B221 B227 H227 121.4
C218 B228 C229 57.01(14)
C218 B228 B226 104.84(19)
C229 B228 B226 105.0(2)
C218 B228 B225 58.46(15)
C229 B228 B225 104.42(19)
B226 B228 B225 60.13(17)
C218 B228 B227 104.41(19)
C229 B228 B227 58.45(16)
B226 B228 B227 60.37(17)
B225 B228 B227 108.0(2)
C218 B228 H228 124.7
C229 B228 H228 124.7
B226 B228 H228 122.6
B225 B228 H228 122.2
B227 B228 H228 122.2
C218 C229 B227 110.6(2)
C218 C229 B221 110.75(19)
B227 C229 B221 62.71(16)
C218 C229 B228 61.38(15)
B227 C229 B228 61.88(16)
B221 C229 B228 113.7(2)
C218 C229 B220 61.41(15)
B227 C229 B220 113.2(2)
B221 C229 B220 61.68(16)
B228 C229 B220 113.60(19)
C218 C229 S230 118.49(17)
B227 C229 S230 121.90(17)
B221 C229 S230 120.02(18)
B228 C229 S230 118.72(17)
B220 C229 S230 116.31(17)
C229 S230 Ru2 106.16(8)
Cl12 C10 Cl11 111.64(19)
Cl12 C10 Cl13 109.65(19)
Cl11 C10 Cl13 109.94(19)
Cl12 C10 H10 108.5
Cl11 C10 H10 108.5
Cl13 C10 H10 108.5
Cl22 C20 Cl23 110.74(16)
Cl22 C20 Cl21 110.28(15)
Cl23 C20 Cl21 110.35(17)
Cl22 C20 H20 108.5
Cl23 C20 H20 108.5
Cl21 C20 H20 108.5
Cl33 C30 Cl31 111.37(18)
Cl33 C30 Cl32 110.30(16)
Cl31 C30 Cl32 109.88(18)
Cl33 C30 H30 108.4
Cl31 C30 H30 108.4
Cl32 C30 H30 108.4

loop_
_geom_bond_atom_site_label_1
_geom_bond_atom_site_label_2
_geom_bond_distance
Ru1 N104 2.113(2)
Ru1 C111 2.184(3)
Ru1 C110 2.202(3)
Ru1 C107 2.203(2)
Ru1 C108 2.216(3)
Ru1 C109 2.223(3)
Ru1 C112 2.232(3)
Ru1 S117 2.3782(6)
Ru1 S130 2.3885(6)
C101 N102 1.467(4)
C101 H10A 0.9800
C101 H10B 0.9800
C101 H10C 0.9800
N102 C103 1.340(4)
N102 C106 1.370(4)
C103 N104 1.326(4)
C103 H103 0.9500
N104 C105 1.374(4)
C105 C106 1.361(4)
C105 H105 0.9500
C106 H106 0.9500
C107 C112 1.413(4)
C107 C108 1.434(4)
C107 H107 1.0000
C108 C109 1.409(4)
C108 H108 1.0000
C109 C110 1.427(4)
C109 C116 1.497(4)
C110 C111 1.406(4)
C110 H110 1.0000
C111 C112 1.429(4)
C111 H111 1.0000
C112 C113 1.512(4)
C113 C115 1.525(4)
C113 C114 1.528(4)
C113 H113 1.0000
C114 H11A 0.9800
C114 H11B 0.9800
C114 H11C 0.9800
C115 H11D 0.9800
C115 H11E 0.9800
C115 H11F 0.9800
C116 H11G 0.9800
C116 H11H 0.9800
C116 H11I 0.9800
S117 C118 1.782(3)
C118 C129 1.655(4)
C118 B119 1.718(4)
C118 B127 1.720(4)
C118 B128 1.736(4)
C118 B120 1.740(4)
B119 B120 1.774(4)
B119 B123 1.777(4)
B119 B122 1.781(4)
B119 B127 1.782(4)
B119 H119 1.1200
B120 C129 1.738(4)
B120 B122 1.756(4)
B120 B121 1.769(4)
B120 H120 1.1200
B121 C129 1.721(4)
B121 B124 1.780(4)
B121 B122 1.781(4)
B121 B125 1.783(4)
B121 H121 1.1200
B122 B124 1.784(4)
B122 B123 1.793(4)
B122 H122 1.1200
B123 B127 1.783(4)
B123 B126 1.788(4)
B123 B124 1.793(4)
B123 H123 1.1200
B124 B125 1.785(4)
B124 B126 1.786(4)
B124 H124 1.1200
B125 C129 1.717(4)
B125 B128 1.772(4)
B125 B126 1.780(4)
B125 H125 1.1200
B126 B128 1.769(4)
B126 B127 1.780(4)
B126 H126 1.1200
B127 B128 1.767(4)
B127 H127 1.1200
B128 C129 1.736(4)
B128 H128 1.1200
C129 S130 1.790(3)
Ru2 N204 2.104(2)
Ru2 C207 2.197(2)
Ru2 C208 2.198(3)
Ru2 C211 2.204(3)
Ru2 C210 2.205(2)
Ru2 C212 2.232(2)
Ru2 C209 2.235(2)
Ru2 S217 2.3751(6)
Ru2 S230 2.3826(6)
C201 N202 1.462(3)
C201 H20A 0.9800
C201 H20B 0.9800
C201 H20C 0.9800
N202 C203 1.347(3)
N202 C206 1.370(4)
C203 N204 1.320(3)
C203 H203 0.9500
N204 C205 1.370(3)
C205 C206 1.355(4)
C205 H205 0.9500
C206 H206 0.9500
C207 C208 1.409(4)
C207 C212 1.437(4)
C207 H207 1.0000
C208 C209 1.427(4)
C208 H208 1.0000
C209 C210 1.400(4)
C209 C216 1.508(4)
C210 C211 1.426(4)
C210 H210 1.0000
C211 C212 1.410(4)
C211 H211 1.0000
C212 C213 1.520(3)
C213 C215 1.514(4)
C213 C214 1.536(4)
C213 H213 1.0000
C214 H21A 0.9800
C214 H21B 0.9800
C214 H21C 0.9800
C215 H21D 0.9800
C215 H21E 0.9800
C215 H21F 0.9800
C216 H21G 0.9800
C216 H21H 0.9800
C216 H21I 0.9800
S217 C218 1.783(3)
C218 C229 1.657(3)
C218 B225 1.714(4)
C218 B219 1.720(4)
C218 B228 1.735(4)
C218 B220 1.736(4)
B219 B220 1.766(4)
B219 B224 1.770(4)
B219 B222 1.780(4)
B219 B225 1.785(4)
B219 H219 1.1200
B220 C229 1.739(4)
B220 B222 1.765(4)
B220 B221 1.774(4)
B220 H220 1.1200
B221 C229 1.720(4)
B221 B223 1.781(4)
B221 B222 1.785(4)
B221 B227 1.788(4)
B221 H221 1.1200
B222 B224 1.785(4)
B222 B223 1.786(4)
B222 H222 1.1200
B223 B227 1.780(4)
B223 B226 1.786(4)
B223 B224 1.792(4)
B223 H223 1.1200
B224 B225 1.777(4)
B224 B226 1.788(4)
B224 H224 1.1200
B225 B228 1.774(4)
B225 B226 1.778(4)
B225 H225 1.1200
B226 B228 1.774(4)
B226 B227 1.785(4)
B226 H226 1.1200
B227 C229 1.716(4)
B227 B228 1.776(4)
B227 H227 1.1200
B228 C229 1.738(4)
B228 H228 1.1200
C229 S230 1.789(3)
C10 Cl12 1.741(3)
C10 Cl11 1.755(3)
C10 Cl13 1.763(4)
C10 H10 1.0000
C20 Cl22 1.756(3)
C20 Cl23 1.759(3)
C20 Cl21 1.770(3)
C20 H20 1.0000
C30 Cl33 1.754(3)
C30 Cl31 1.761(3)
C30 Cl32 1.769(3)
C30 H30 1.0000
